data_4306518
loop_
_publ_author_name
'Andrea M. Corrente'
'Tristram Chivers'

_publ_contact_author_address
;
Department of Chemistry
University of Calgary, Calgary, Alberta 
T2N 1N4, Canada
;
_publ_contact_author_name 'Prof. T. Chivers'
_publ_section_title
;
Boraguanidinates: Synthesis, X-ray Structures, and Reactions of
{Li2[iPr2NB(NDipp)2]}2 with p-Block and Group 12 Element Halides
;
_journal_name_full 'Inorganic Chemistry'
_journal_page_first 10073
_journal_page_last 10080
_journal_paper_doi 10.1021/ic801336t
_journal_volume 47
_journal_year 2008
_chemical_formula_moiety 'C36 H54 B N3'
_chemical_formula_sum 'C36 H54 B N3'
_chemical_formula_weight 539.63
_chemical_name_systematic
; 
 ? 
;
_space_group_IT_number 14
_symmetry_cell_setting monoclinic
_symmetry_space_group_name_Hall '-P 2yn'
_symmetry_space_group_name_H-M 'P 1 21/n 1'
_atom_sites_solution_hydrogens geom
_atom_sites_solution_primary direct
_atom_sites_solution_secondary difmap
_audit_creation_method SHELXL-97
_cell_angle_alpha 90.00
_cell_angle_beta 112.08(3)
_cell_angle_gamma 90.00
_cell_formula_units_Z 4
_cell_length_a 10.744(2)
_cell_length_b 28.035(6)
_cell_length_c 11.875(2)
_cell_measurement_reflns_used 42938
_cell_measurement_temperature 173(2)
_cell_measurement_theta_max 25.03
_cell_measurement_theta_min 2.99
_cell_volume 3314.5(13)
_computing_cell_refinement 'Nonius DENZO'
_computing_data_collection 'Nonius COLLECT'
_computing_data_reduction 'Nonius DENZO'
_computing_molecular_graphics 'Bruker SHELXTL'
_computing_publication_material 'Bruker SHELXTL'
_computing_structure_refinement 'SHELXL-97 (Sheldrick, 1997)'
_computing_structure_solution 'SHELXS-97 (Sheldrick, 1990)'
_diffrn_ambient_temperature 173(2)
_diffrn_measured_fraction_theta_full 0.996
_diffrn_measured_fraction_theta_max 0.996
_diffrn_measurement_device_type 'Nonius Kappa CCD'
_diffrn_measurement_method 'phi\omega scans'
_diffrn_radiation_monochromator graphite
_diffrn_radiation_source 'fine-focus sealed tube'
_diffrn_radiation_type MoK\a
_diffrn_radiation_wavelength 0.71073
_diffrn_reflns_av_R_equivalents 0.0393
_diffrn_reflns_av_sigmaI/netI 0.0494
_diffrn_reflns_limit_h_max 12
_diffrn_reflns_limit_h_min -12
_diffrn_reflns_limit_k_max 33
_diffrn_reflns_limit_k_min -33
_diffrn_reflns_limit_l_max 14
_diffrn_reflns_limit_l_min -14
_diffrn_reflns_number 42938
_diffrn_reflns_theta_full 25.03
_diffrn_reflns_theta_max 25.03
_diffrn_reflns_theta_min 2.99
_exptl_absorpt_coefficient_mu 0.062
_exptl_absorpt_correction_T_max 0.9902
_exptl_absorpt_correction_T_min 0.9829
_exptl_absorpt_correction_type integration
_exptl_absorpt_process_details 'HKL Scalepack (Otwinowski and Minor 1997)'
_exptl_crystal_colour block
_exptl_crystal_density_diffrn 1.081
_exptl_crystal_density_method 'not measured'
_exptl_crystal_description colourless
_exptl_crystal_F_000 1184
_exptl_crystal_size_max 0.28
_exptl_crystal_size_mid 0.28
_exptl_crystal_size_min 0.16
_refine_diff_density_max 0.427
_refine_diff_density_min -0.452
_refine_diff_density_rms 0.038
_refine_ls_extinction_method none
_refine_ls_goodness_of_fit_ref 1.032
_refine_ls_hydrogen_treatment constr
_refine_ls_matrix_type full
_refine_ls_number_parameters 373
_refine_ls_number_reflns 5830
_refine_ls_number_restraints 0
_refine_ls_restrained_S_all 1.032
_refine_ls_R_factor_all 0.0929
_refine_ls_R_factor_gt 0.0583
_refine_ls_shift/su_max 0.006
_refine_ls_shift/su_mean 0.000
_refine_ls_structure_factor_coef Fsqd
_refine_ls_weighting_details 'calc w=1/[\s^2^(Fo^2^)+(0.0604P)^2^+1.4838P] where P=(Fo^2^+2Fc^2^)/3'
_refine_ls_weighting_scheme calc
_refine_ls_wR_factor_gt 0.1322
_refine_ls_wR_factor_ref 0.1507
_reflns_number_gt 4016
_reflns_number_total 5830
_reflns_threshold_expression >2sigma(I)
_cod_data_source_file ic801336t_si_001_4.cif
_cod_data_source_block Compound8
_cod_depositor_comments
;
The following automatic conversions were performed:
'_symmetry_cell_setting' value 'Monoclinic' changed to 'monoclinic'
according to '/home/saulius/struct/CIF-dictionaries/cif_core.dic'
dictionary named 'cif_core.dic' version 2.4.1 from
2010-06-29.

'_exptl_absorpt_correction_type' value 'Integration' changed
to 'integration' according to
'/home/saulius/struct/CIF-dictionaries/cif_core.dic' dictionary named
'cif_core.dic' version 2.4.1 from 2010-06-29.

Automatic conversion script
Id: cif_fix_enum 1527 2010-12-29 10:47:43Z saulius 
;
_cod_original_cell_volume 3314.3(11)
_cod_database_code 4306518

loop_
_symmetry_equiv_pos_as_xyz
'x, y, z'
'-x+1/2, y+1/2, -z+1/2'
'-x, -y, -z'
'x-1/2, -y-1/2, z-1/2'

loop_
_atom_site_label
_atom_site_type_symbol
_atom_site_fract_x
_atom_site_fract_y
_atom_site_fract_z
_atom_site_U_iso_or_equiv
_atom_site_adp_type
_atom_site_occupancy
_atom_site_symmetry_multiplicity
_atom_site_calc_flag
_atom_site_refinement_flags
_atom_site_disorder_assembly
_atom_site_disorder_group
B1 B 0.3920(2) 0.14068(8) 0.5082(2) 0.0285(5) Uani 1 1 d . . .
N1 N 0.32170(16) 0.14592(6) 0.38072(14) 0.0328(4) Uani 1 1 d . . .
H1A H 0.3148 0.1753 0.3528 0.039 Uiso 1 1 calc R . .
N2 N 0.41206(15) 0.09449(6) 0.56263(14) 0.0299(4) Uani 1 1 d . . .
H2A H 0.3765 0.0699 0.5155 0.036 Uiso 1 1 calc R . .
N3 N 0.44323(16) 0.18139(6) 0.58339(14) 0.0333(4) Uani 1 1 d . . .
H3A H 0.4741 0.1763 0.6623 0.040 Uiso 1 1 calc R . .
C1 C 0.26052(19) 0.10970(7) 0.29173(16) 0.0308(5) Uani 1 1 d . . .
C2 C 0.33453(19) 0.08881(8) 0.22881(17) 0.0344(5) Uani 1 1 d . . .
C3 C 0.2682(2) 0.05823(8) 0.13223(19) 0.0431(6) Uani 1 1 d . . .
H3B H 0.3161 0.0444 0.0875 0.052 Uiso 1 1 calc R . .
C4 C 0.1341(2) 0.04778(9) 0.1009(2) 0.0470(6) Uani 1 1 d . . .
H4A H 0.0889 0.0285 0.0318 0.056 Uiso 1 1 calc R . .
C5 C 0.0657(2) 0.06525(9) 0.1692(2) 0.0458(6) Uani 1 1 d . . .
H5A H -0.0251 0.0561 0.1499 0.055 Uiso 1 1 calc R . .
C6 C 0.12692(19) 0.09604(8) 0.26632(18) 0.0375(5) Uani 1 1 d . . .
C7 C 0.0493(2) 0.11363(9) 0.3425(2) 0.0465(6) Uani 1 1 d . . .
H7A H 0.1139 0.1312 0.4139 0.056 Uiso 1 1 calc R . .
C8 C -0.0603(3) 0.14820(13) 0.2719(3) 0.0869(11) Uani 1 1 d . . .
H8A H -0.0209 0.1748 0.2431 0.130 Uiso 1 1 calc R . .
H8B H -0.1045 0.1604 0.3247 0.130 Uiso 1 1 calc R . .
H8C H -0.1264 0.1318 0.2022 0.130 Uiso 1 1 calc R . .
C9 C -0.0082(3) 0.07246(12) 0.3912(3) 0.0801(9) Uani 1 1 d . . .
H9A H 0.0642 0.0504 0.4361 0.120 Uiso 1 1 calc R . .
H9B H -0.0757 0.0556 0.3233 0.120 Uiso 1 1 calc R . .
H9C H -0.0500 0.0849 0.4457 0.120 Uiso 1 1 calc R . .
C10 C 0.4839(2) 0.09857(8) 0.26467(19) 0.0398(5) Uani 1 1 d . . .
H10A H 0.5202 0.1084 0.3520 0.048 Uiso 1 1 calc R . .
C11 C 0.5078(2) 0.13977(9) 0.1917(2) 0.0543(6) Uani 1 1 d . . .
H11A H 0.4689 0.1690 0.2097 0.081 Uiso 1 1 calc R . .
H11B H 0.4653 0.1326 0.1047 0.081 Uiso 1 1 calc R . .
H11C H 0.6046 0.1442 0.2136 0.081 Uiso 1 1 calc R . .
C12 C 0.5624(2) 0.05449(9) 0.2536(2) 0.0522(6) Uani 1 1 d . . .
H12A H 0.5403 0.0275 0.2953 0.078 Uiso 1 1 calc R . .
H12B H 0.6589 0.0611 0.2908 0.078 Uiso 1 1 calc R . .
H12C H 0.5383 0.0466 0.1676 0.078 Uiso 1 1 calc R . .
C13 C 0.48645(18) 0.08556(7) 0.68942(17) 0.0295(4) Uani 1 1 d . . .
C14 C 0.62639(19) 0.07768(7) 0.73045(18) 0.0323(5) Uani 1 1 d . . .
C15 C 0.6964(2) 0.06961(8) 0.85401(19) 0.0399(5) Uani 1 1 d . . .
H15A H 0.7906 0.0644 0.8833 0.048 Uiso 1 1 calc R . .
C16 C 0.6320(2) 0.06899(9) 0.9346(2) 0.0455(6) Uani 1 1 d . . .
H16A H 0.6815 0.0632 1.0184 0.055 Uiso 1 1 calc R . .
C17 C 0.4959(2) 0.07677(9) 0.89357(19) 0.0453(6) Uani 1 1 d . . .
H17A H 0.4522 0.0762 0.9498 0.054 Uiso 1 1 calc R . .
C18 C 0.4204(2) 0.08552(8) 0.77105(18) 0.0368(5) Uani 1 1 d . . .
C19 C 0.69806(19) 0.07604(8) 0.64220(19) 0.0366(5) Uani 1 1 d . . .
H19A H 0.6482 0.0974 0.5724 0.044 Uiso 1 1 calc R . .
C20 C 0.6936(3) 0.02574(9) 0.5920(2) 0.0552(7) Uani 1 1 d . . .
H20A H 0.5999 0.0156 0.5518 0.083 Uiso 1 1 calc R . .
H20B H 0.7404 0.0038 0.6587 0.083 Uiso 1 1 calc R . .
H20C H 0.7376 0.0255 0.5331 0.083 Uiso 1 1 calc R . .
C21 C 0.8429(2) 0.09349(11) 0.6963(2) 0.0611(7) Uani 1 1 d . . .
H21A H 0.8461 0.1246 0.7350 0.092 Uiso 1 1 calc R . .
H21B H 0.8783 0.0966 0.6317 0.092 Uiso 1 1 calc R . .
H21C H 0.8975 0.0705 0.7571 0.092 Uiso 1 1 calc R . .
C22 C 0.2697(2) 0.09342(9) 0.7295(2) 0.0437(6) Uani 1 1 d . . .
H22A H 0.2373 0.1071 0.6457 0.052 Uiso 1 1 calc R . .
C23 C 0.2000(2) 0.04594(10) 0.7234(3) 0.0764(9) Uani 1 1 d . . .
H23A H 0.2209 0.0246 0.6675 0.115 Uiso 1 1 calc R . .
H23B H 0.1027 0.0510 0.6941 0.115 Uiso 1 1 calc R . .
H23C H 0.2313 0.0315 0.8045 0.115 Uiso 1 1 calc R . .
C24 C 0.2320(3) 0.12815(10) 0.8108(3) 0.0657(8) Uani 1 1 d . . .
H24A H 0.2843 0.1576 0.8203 0.098 Uiso 1 1 calc R . .
H24B H 0.2516 0.1136 0.8906 0.098 Uiso 1 1 calc R . .
H24C H 0.1360 0.1356 0.7734 0.098 Uiso 1 1 calc R . .
C25 C 0.4506(2) 0.22971(7) 0.54607(18) 0.0390(5) Uani 1 1 d . . .
C26 C 0.3353(2) 0.25852(8) 0.5083(2) 0.0482(6) Uani 1 1 d . . .
C27 C 0.3485(3) 0.30563(9) 0.4740(2) 0.0690(8) Uani 1 1 d . . .
H27A H 0.2716 0.3257 0.4459 0.083 Uiso 1 1 calc R . .
C28 C 0.4708(4) 0.32331(11) 0.4803(3) 0.0787(10) Uani 1 1 d . . .
H28A H 0.4778 0.3555 0.4584 0.094 Uiso 1 1 calc R . .
C29 C 0.5816(4) 0.29478(10) 0.5180(3) 0.0709(9) Uani 1 1 d . . .
H29A H 0.6653 0.3075 0.5223 0.085 Uiso 1 1 calc R . .
C30 C 0.5747(3) 0.24740(9) 0.5502(2) 0.0510(6) Uani 1 1 d . . .
C31 C 0.2040(2) 0.24080(9) 0.5121(2) 0.0542(7) Uani 1 1 d . . .
H31A H 0.1991 0.2057 0.4961 0.065 Uiso 1 1 calc R . .
C32 C 0.0791(3) 0.26357(15) 0.4165(4) 0.1107(14) Uani 1 1 d . . .
H32A H 0.0798 0.2580 0.3353 0.166 Uiso 1 1 calc R . .
H32B H 0.0794 0.2980 0.4313 0.166 Uiso 1 1 calc R . .
H32C H -0.0018 0.2493 0.4218 0.166 Uiso 1 1 calc R . .
C33 C 0.2022(3) 0.24810(12) 0.6385(3) 0.0762(9) Uani 1 1 d . . .
H33A H 0.2797 0.2319 0.6985 0.114 Uiso 1 1 calc R . .
H33B H 0.1192 0.2348 0.6415 0.114 Uiso 1 1 calc R . .
H33C H 0.2067 0.2823 0.6569 0.114 Uiso 1 1 calc R . .
C34 C 0.6991(2) 0.21623(10) 0.5862(3) 0.0597(7) Uani 1 1 d . . .
H34A H 0.6806 0.1873 0.6268 0.072 Uiso 1 1 calc R . .
C35 C 0.7222(4) 0.19905(19) 0.4763(3) 0.1315(19) Uani 1 1 d . . .
H35A H 0.6421 0.1821 0.4224 0.197 Uiso 1 1 calc R . .
H35B H 0.7994 0.1774 0.5013 0.197 Uiso 1 1 calc R . .
H35C H 0.7400 0.2264 0.4331 0.197 Uiso 1 1 calc R . .
C36 C 0.8251(3) 0.23865(12) 0.6755(3) 0.0891(11) Uani 1 1 d . . .
H36A H 0.8970 0.2148 0.7024 0.134 Uiso 1 1 calc R . .
H36B H 0.8078 0.2505 0.7458 0.134 Uiso 1 1 calc R . .
H36C H 0.8525 0.2652 0.6363 0.134 Uiso 1 1 calc R . .

loop_
_atom_site_aniso_label
_atom_site_aniso_U_11
_atom_site_aniso_U_22
_atom_site_aniso_U_33
_atom_site_aniso_U_23
_atom_site_aniso_U_13
_atom_site_aniso_U_12
B1 0.0242(11) 0.0333(13) 0.0313(12) -0.0023(10) 0.0142(9) -0.0016(9)
N1 0.0415(9) 0.0251(9) 0.0304(9) -0.0006(7) 0.0118(8) -0.0018(7)
N2 0.0292(8) 0.0284(9) 0.0291(9) -0.0032(7) 0.0076(7) -0.0031(7)
N3 0.0418(10) 0.0309(10) 0.0275(8) -0.0011(7) 0.0133(7) -0.0070(7)
C1 0.0340(11) 0.0301(11) 0.0260(10) 0.0010(8) 0.0085(9) 0.0008(8)
C2 0.0359(11) 0.0376(12) 0.0296(10) -0.0004(9) 0.0124(9) -0.0006(9)
C3 0.0492(13) 0.0460(14) 0.0365(12) -0.0083(10) 0.0187(10) -0.0023(10)
C4 0.0450(13) 0.0513(15) 0.0379(12) -0.0126(11) 0.0077(10) -0.0064(11)
C5 0.0336(12) 0.0509(15) 0.0468(13) -0.0094(11) 0.0079(10) -0.0049(10)
C6 0.0315(11) 0.0414(13) 0.0373(11) -0.0012(10) 0.0102(9) 0.0024(9)
C7 0.0336(12) 0.0583(16) 0.0466(13) -0.0078(11) 0.0141(10) 0.0013(10)
C8 0.077(2) 0.116(3) 0.071(2) 0.0057(19) 0.0317(17) 0.051(2)
C9 0.085(2) 0.088(2) 0.092(2) -0.0066(19) 0.0613(19) -0.0159(18)
C10 0.0385(12) 0.0475(14) 0.0363(11) -0.0038(10) 0.0173(10) -0.0014(10)
C11 0.0569(15) 0.0455(15) 0.0685(17) -0.0014(13) 0.0329(13) -0.0041(12)
C12 0.0427(13) 0.0563(16) 0.0604(15) 0.0101(12) 0.0227(12) 0.0077(11)
C13 0.0313(10) 0.0252(11) 0.0301(10) -0.0021(8) 0.0095(8) -0.0001(8)
C14 0.0314(11) 0.0302(12) 0.0341(11) -0.0022(9) 0.0111(9) -0.0012(8)
C15 0.0314(11) 0.0436(14) 0.0393(12) 0.0009(10) 0.0071(9) 0.0012(9)
C16 0.0444(13) 0.0564(16) 0.0310(11) 0.0021(10) 0.0089(10) 0.0048(11)
C17 0.0461(13) 0.0595(16) 0.0336(12) 0.0019(11) 0.0189(10) 0.0064(11)
C18 0.0355(11) 0.0395(13) 0.0360(11) 0.0000(9) 0.0141(9) 0.0038(9)
C19 0.0304(11) 0.0418(13) 0.0374(11) 0.0029(10) 0.0126(9) 0.0040(9)
C20 0.0689(17) 0.0536(16) 0.0508(14) -0.0069(12) 0.0313(13) 0.0063(13)
C21 0.0365(13) 0.089(2) 0.0627(16) -0.0088(15) 0.0245(12) -0.0065(13)
C22 0.0354(12) 0.0565(15) 0.0420(12) 0.0049(11) 0.0177(10) 0.0064(10)
C23 0.0385(14) 0.062(2) 0.126(3) -0.0146(18) 0.0282(16) -0.0008(13)
C24 0.0534(16) 0.0654(19) 0.0807(19) -0.0069(15) 0.0281(14) 0.0169(13)
C25 0.0584(14) 0.0299(12) 0.0314(11) -0.0051(9) 0.0199(10) -0.0081(10)
C26 0.0687(16) 0.0338(13) 0.0387(12) -0.0022(10) 0.0163(11) -0.0005(11)
C27 0.112(2) 0.0340(15) 0.0534(16) 0.0051(12) 0.0222(16) 0.0079(15)
C28 0.142(3) 0.0370(17) 0.0659(19) -0.0010(14) 0.049(2) -0.0258(19)
C29 0.115(3) 0.0448(18) 0.0733(19) -0.0135(15) 0.0580(19) -0.0304(17)
C30 0.0756(17) 0.0395(14) 0.0508(14) -0.0158(11) 0.0384(13) -0.0221(12)
C31 0.0524(15) 0.0411(14) 0.0593(15) -0.0059(12) 0.0098(12) 0.0107(11)
C32 0.074(2) 0.114(3) 0.110(3) 0.019(2) -0.004(2) 0.027(2)
C33 0.0613(18) 0.085(2) 0.090(2) -0.0198(18) 0.0369(16) -0.0115(16)
C34 0.0589(16) 0.0563(17) 0.0798(18) -0.0254(14) 0.0442(15) -0.0256(13)
C35 0.084(2) 0.229(5) 0.081(2) -0.067(3) 0.030(2) 0.021(3)
C36 0.108(3) 0.073(2) 0.0671(19) -0.0122(17) 0.0113(18) -0.0280(19)

loop_
_atom_type_symbol
_atom_type_description
_atom_type_scat_dispersion_real
_atom_type_scat_dispersion_imag
_atom_type_scat_source
C C 0.0033 0.0016 'International Tables Vol C Tables 4.2.6.8 and 6.1.1.4'
H H 0.0000 0.0000 'International Tables Vol C Tables 4.2.6.8 and 6.1.1.4'
B B 0.0013 0.0007 'International Tables Vol C Tables 4.2.6.8 and 6.1.1.4'
N N 0.0061 0.0033 'International Tables Vol C Tables 4.2.6.8 and 6.1.1.4'

loop_
_geom_angle_atom_site_label_1
_geom_angle_atom_site_label_2
_geom_angle_atom_site_label_3
_geom_angle
_geom_angle_site_symmetry_1
_geom_angle_site_symmetry_3
_geom_angle_publ_flag
N1 B1 N3 120.61(19) . . ?
N1 B1 N2 120.35(18) . . ?
N3 B1 N2 119.04(18) . . ?
B1 N1 C1 128.58(17) . . ?
B1 N2 C13 124.24(16) . . ?
B1 N3 C25 127.91(17) . . ?
C6 C1 C2 120.56(18) . . ?
C6 C1 N1 119.97(17) . . ?
C2 C1 N1 119.46(17) . . ?
C3 C2 C1 118.46(18) . . ?
C3 C2 C10 119.98(19) . . ?
C1 C2 C10 121.56(18) . . ?
C4 C3 C2 120.8(2) . . ?
C5 C4 C3 120.1(2) . . ?
C4 C5 C6 121.3(2) . . ?
C5 C6 C1 118.26(19) . . ?
C5 C6 C7 119.91(19) . . ?
C1 C6 C7 121.83(19) . . ?
C8 C7 C9 110.8(2) . . ?
C8 C7 C6 111.3(2) . . ?
C9 C7 C6 111.8(2) . . ?
C2 C10 C11 111.26(18) . . ?
C2 C10 C12 112.84(19) . . ?
C11 C10 C12 110.33(18) . . ?
C18 C13 C14 120.77(18) . . ?
C18 C13 N2 119.92(17) . . ?
C14 C13 N2 119.30(17) . . ?
C15 C14 C13 118.17(19) . . ?
C15 C14 C19 120.63(17) . . ?
C13 C14 C19 121.16(17) . . ?
C16 C15 C14 121.39(19) . . ?
C17 C16 C15 119.9(2) . . ?
C16 C17 C18 121.4(2) . . ?
C17 C18 C13 118.37(18) . . ?
C17 C18 C22 119.59(19) . . ?
C13 C18 C22 122.03(18) . . ?
C14 C19 C21 113.72(18) . . ?
C14 C19 C20 110.42(18) . . ?
C21 C19 C20 109.81(19) . . ?
C23 C22 C18 109.55(19) . . ?
C23 C22 C24 110.3(2) . . ?
C18 C22 C24 112.98(19) . . ?
C26 C25 C30 121.3(2) . . ?
C26 C25 N3 119.8(2) . . ?
C30 C25 N3 118.9(2) . . ?
C25 C26 C27 117.5(2) . . ?
C25 C26 C31 121.5(2) . . ?
C27 C26 C31 120.9(2) . . ?
C28 C27 C26 121.3(3) . . ?
C29 C28 C27 120.2(3) . . ?
C28 C29 C30 121.3(3) . . ?
C29 C30 C25 118.4(3) . . ?
C29 C30 C34 119.6(2) . . ?
C25 C30 C34 122.0(2) . . ?
C26 C31 C33 110.0(2) . . ?
C26 C31 C32 114.1(3) . . ?
C33 C31 C32 110.0(3) . . ?
C35 C34 C36 110.4(3) . . ?
C35 C34 C30 110.9(3) . . ?
C36 C34 C30 114.9(2) . . ?

loop_
_geom_bond_atom_site_label_1
_geom_bond_atom_site_label_2
_geom_bond_distance
_geom_bond_site_symmetry_2
_geom_bond_publ_flag
B1 N1 1.423(3) . ?
B1 N3 1.426(3) . ?
B1 N2 1.427(3) . ?
N1 C1 1.434(2) . ?
N2 C13 1.437(2) . ?
N3 C25 1.437(3) . ?
C1 C6 1.404(3) . ?
C1 C2 1.407(3) . ?
C2 C3 1.394(3) . ?
C2 C10 1.522(3) . ?
C3 C4 1.377(3) . ?
C4 C5 1.374(3) . ?
C5 C6 1.392(3) . ?
C6 C7 1.524(3) . ?
C7 C8 1.512(4) . ?
C7 C9 1.522(4) . ?
C10 C11 1.523(3) . ?
C10 C12 1.529(3) . ?
C13 C18 1.400(3) . ?
C13 C14 1.413(3) . ?
C14 C15 1.393(3) . ?
C14 C19 1.516(3) . ?
C15 C16 1.375(3) . ?
C16 C17 1.374(3) . ?
C17 C18 1.396(3) . ?
C18 C22 1.521(3) . ?
C19 C21 1.524(3) . ?
C19 C20 1.525(3) . ?
C22 C23 1.515(4) . ?
C22 C24 1.528(3) . ?
C25 C26 1.403(3) . ?
C25 C30 1.406(3) . ?
C26 C27 1.405(3) . ?
C26 C31 1.512(4) . ?
C27 C28 1.380(4) . ?
C28 C29 1.362(4) . ?
C29 C30 1.392(4) . ?
C30 C34 1.518(4) . ?
C31 C33 1.522(4) . ?
C31 C32 1.534(4) . ?
C34 C35 1.496(4) . ?
C34 C36 1.508(4) . ?

loop_
_cod_related_entry_id
_cod_related_entry_database
_cod_related_entry_code
1 ChemSpider 30660825
